data_7050112
loop_
_publ_author_name
'Dubes, Alix'
'Udachin, Kostantin A.'
'Shahgaldian, Patrick'
'Lazar, Adina N.'
'Coleman, Anthony W.'
'Ripmeester, John A.'

_publ_section_title
;
 Guest-induced chain folding in amphiphilic calixarene structures
;
_journal_issue 9
_journal_name_full 'New Journal of Chemistry'
_journal_page_first 1141
_journal_paper_doi 10.1039/b503629c
_journal_volume 29
_journal_year 2005
_chemical_formula_sum 'C55 H74 O10 S'
_chemical_formula_weight 927.20
_chemical_name_common p-hexanoyl-calix(4)arene.Dimehylsulfoxyde.Methanol
_chemical_name_systematic
;
?
;
_space_group_IT_number 2
_symmetry_cell_setting triclinic
_symmetry_space_group_name_Hall '-P 1'
_symmetry_space_group_name_H-M 'P -1'
_atom_sites_solution_hydrogens geom
_atom_sites_solution_primary direct
_atom_sites_solution_secondary difmap
_audit_creation_method SHELXL-97
_cell_angle_alpha 83.700(2)
_cell_angle_beta 107.745(2)
_cell_angle_gamma 99.412(2)
_cell_formula_units_Z 2
_cell_length_a 10.2460(8)
_cell_length_b 15.8637(13)
_cell_length_c 16.5907(14)
_cell_measurement_temperature 173(2)
_cell_volume 2528.6(4)
_computing_structure_refinement 'SHELXL-97 (Sheldrick, 1997)'
_computing_structure_solution 'SHELXS-97 (Sheldrick, 1990)'
_diffrn_ambient_temperature 173(2)
_diffrn_measured_fraction_theta_full 0.987
_diffrn_measured_fraction_theta_max 0.987
_diffrn_radiation_monochromator graphite
_diffrn_radiation_source 'fine-focus sealed tube'
_diffrn_radiation_type MoK\a
_diffrn_radiation_wavelength 0.71070
_diffrn_reflns_av_R_equivalents 0.0353
_diffrn_reflns_av_sigmaI/netI 0.0462
_diffrn_reflns_limit_h_max 13
_diffrn_reflns_limit_h_min -13
_diffrn_reflns_limit_k_max 21
_diffrn_reflns_limit_k_min -21
_diffrn_reflns_limit_l_max 22
_diffrn_reflns_limit_l_min -22
_diffrn_reflns_number 30252
_diffrn_reflns_theta_full 28.74
_diffrn_reflns_theta_max 28.74
_diffrn_reflns_theta_min 1.29
_exptl_absorpt_coefficient_mu 0.121
_exptl_absorpt_correction_T_max 0.9820
_exptl_absorpt_correction_T_min 0.9530
_exptl_absorpt_correction_type multi-scan
_exptl_absorpt_process_details sadabs
_exptl_crystal_density_diffrn 1.218
_exptl_crystal_density_method 'not measured'
_exptl_crystal_F_000 1000
_exptl_crystal_size_max 0.40
_exptl_crystal_size_mid 0.30
_exptl_crystal_size_min 0.15
_refine_diff_density_max 0.687
_refine_diff_density_min -1.378
_refine_diff_density_rms 0.074
_refine_ls_extinction_method none
_refine_ls_goodness_of_fit_ref 1.041
_refine_ls_hydrogen_treatment mixed
_refine_ls_matrix_type full
_refine_ls_number_parameters 739
_refine_ls_number_reflns 12951
_refine_ls_number_restraints 122
_refine_ls_restrained_S_all 1.046
_refine_ls_R_factor_all 0.1253
_refine_ls_R_factor_gt 0.0785
_refine_ls_shift/su_max 0.125
_refine_ls_shift/su_mean 0.005
_refine_ls_structure_factor_coef Fsqd
_refine_ls_weighting_details 'calc w=1/[\s^2^(Fo^2^)+(0.1646P)^2^+0.1798P] where P=(Fo^2^+2Fc^2^)/3'
_refine_ls_weighting_scheme calc
_refine_ls_wR_factor_gt 0.2272
_refine_ls_wR_factor_ref 0.2652
_reflns_number_gt 7730
_reflns_number_total 12951
_reflns_threshold_expression >2sigma(I)
_cod_data_source_file b503629c.txt
_cod_data_source_block a6
_cod_depositor_comments
;
The following automatic conversions were performed:
'_exptl_absorpt_correction_type' value 'multiscan' changed to 'multi-scan'
according to '/home/saulius/struct/CIF-dictionaries/cif_core.dic'
dictionary named 'cif_core.dic' version 2.4.1 from 2010-06-29.

Automatic conversion script
Id: cif_fix_enum 1527 2010-12-29 10:47:43Z saulius 
;
_cod_original_sg_symbol_H-M P-1
_cod_database_code 7050112

loop_
_symmetry_equiv_pos_as_xyz
'x, y, z'
'-x, -y, -z'

loop_
_atom_site_label
_atom_site_type_symbol
_atom_site_fract_x
_atom_site_fract_y
_atom_site_fract_z
_atom_site_U_iso_or_equiv
_atom_site_adp_type
_atom_site_occupancy
_atom_site_symmetry_multiplicity
_atom_site_calc_flag
_atom_site_refinement_flags
_atom_site_disorder_assembly
_atom_site_disorder_group
S1N S -0.34693(7) 0.22733(4) 0.30863(4) 0.06914(11) Uani 0.41 1 d PD A -1
O1N O -0.49626(17) 0.21714(13) 0.26687(11) 0.0773(4) Uani 0.41 1 d PD A -1
C1N C -0.2582(2) 0.24084(15) 0.23055(12) 0.0606(5) Uani 0.41 1 d PD A -1
H1N1 H -0.2770 0.1880 0.2010 0.091 Uiso 0.41 1 calc PR A -1
H1N2 H -0.1586 0.2540 0.2578 0.091 Uiso 0.41 1 calc PR A -1
H1N3 H -0.2901 0.2880 0.1897 0.091 Uiso 0.41 1 calc PR A -1
C2N C -0.3050(3) 0.33342(15) 0.34233(16) 0.0739(5) Uani 0.41 1 d PD A -1
H2N1 H -0.3425 0.3733 0.2946 0.111 Uiso 0.41 1 calc PR A -1
H2N2 H -0.2042 0.3480 0.3629 0.111 Uiso 0.41 1 calc PR A -1
H2N3 H -0.3451 0.3375 0.3881 0.111 Uiso 0.41 1 calc PR A -1
S1N1 S -0.3502(2) 0.22834(12) 0.30424(12) 0.06914(11) Uani 0.14 1 d PD B -2
O1N1 O -0.2365(5) 0.2931(3) 0.3366(3) 0.0773(4) Uani 0.14 1 d PD B -2
C1N1 C -0.3096(6) 0.2134(4) 0.2105(3) 0.0606(5) Uani 0.14 1 d PD B -2
H1N4 H -0.3375 0.2603 0.1681 0.091 Uiso 0.14 1 calc PR B -2
H1N5 H -0.3591 0.1588 0.1879 0.091 Uiso 0.14 1 calc PR B -2
H1N6 H -0.2097 0.2130 0.2236 0.091 Uiso 0.14 1 calc PR B -2
C2N1 C -0.5075(5) 0.2689(4) 0.2731(5) 0.0739(5) Uani 0.14 1 d PD B -2
H2N4 H -0.5534 0.2543 0.3176 0.111 Uiso 0.14 1 calc PR B -2
H2N5 H -0.5667 0.2439 0.2205 0.111 Uiso 0.14 1 calc PR B -2
H2N6 H -0.4909 0.3313 0.2635 0.111 Uiso 0.14 1 calc PR B -2
S1N2 S -0.34602(12) 0.22693(7) 0.31019(7) 0.06914(11) Uani 0.27 1 d PD C -3
O1N2 O -0.4923(3) 0.2145(2) 0.26190(18) 0.0773(4) Uani 0.27 1 d PD C -3
C1N2 C -0.2241(3) 0.2492(2) 0.24912(19) 0.0606(5) Uani 0.27 1 d PD C -3
H1N7 H -0.2161 0.1961 0.2269 0.091 Uiso 0.27 1 calc PR C -3
H1N8 H -0.1335 0.2728 0.2855 0.091 Uiso 0.27 1 calc PR C -3
H1N9 H -0.2565 0.2907 0.2018 0.091 Uiso 0.27 1 calc PR C -3
C2N2 C -0.3273(4) 0.3348(2) 0.3384(3) 0.0739(5) Uani 0.27 1 d PD C -3
H2N7 H -0.3124 0.3743 0.2914 0.111 Uiso 0.27 1 calc PR C -3
H2N8 H -0.2478 0.3447 0.3889 0.111 Uiso 0.27 1 calc PR C -3
H2N9 H -0.4113 0.3445 0.3505 0.111 Uiso 0.27 1 calc PR C -3
S1N3 S -0.3343(5) 0.2998(3) 0.2526(4) 0.06914(11) Uani 0.03 1 d PD D -4
O1N3 O -0.2945(16) 0.3528(5) 0.3268(5) 0.0773(4) Uani 0.03 1 d PD D -4
C1N3 C -0.4760(7) 0.2238(6) 0.2558(11) 0.0606(5) Uani 0.03 1 d PD D -4
H1N7' H -0.4976 0.2019 0.2622 0.060 Uiso 0.03 1 d P E -4
H1N8' H -0.5549 0.2922 0.2454 0.060 Uiso 0.03 1 d P F -4
H1N9' H -0.4584 0.2652 0.3373 0.060 Uiso 0.03 1 d P G -4
C2N3 C -0.1968(6) 0.2511(6) 0.2490(9) 0.0739(5) Uani 0.03 1 d PD D -4
H2NX H -0.1531 0.2256 0.3054 0.111 Uiso 0.03 1 calc PR D -4
H2NY H -0.1289 0.2939 0.2311 0.111 Uiso 0.03 1 calc PR D -4
H2NZ H -0.2305 0.2063 0.2084 0.111 Uiso 0.03 1 calc PR D -4
S1N4 S -0.4617(5) 0.3022(2) 0.2010(3) 0.06914(11) Uani 0.04 1 d PD H -5
O1N4 O -0.3943(13) 0.3602(5) 0.2723(5) 0.0773(4) Uani 0.04 1 d PD H -5
C1N4 C -0.3246(6) 0.2544(6) 0.1922(7) 0.0606(5) Uani 0.04 1 d PD H -5
H1NX H -0.2464 0.2987 0.1906 0.091 Uiso 0.04 1 calc PR H -5
H1NY H -0.3545 0.2239 0.1399 0.091 Uiso 0.04 1 calc PR H -5
H1NZ H -0.2961 0.2138 0.2411 0.091 Uiso 0.04 1 calc PR H -5
C2N4 C -0.5699(8) 0.2195(6) 0.2381(7) 0.0739(5) Uani 0.04 1 d PD H -5
H2NA H -0.6556 0.2404 0.2363 0.111 Uiso 0.04 1 calc PR H -5
H2NB H -0.5226 0.2009 0.2966 0.111 Uiso 0.04 1 calc PR H -5
H2NC H -0.5917 0.1711 0.2020 0.111 Uiso 0.04 1 calc PR H -5
S1N5 S -0.3430(3) 0.26762(15) 0.32251(16) 0.06914(11) Uani 0.11 1 d PD I -6
O1N5 O -0.4805(6) 0.2102(3) 0.2301(4) 0.0773(4) Uani 0.11 1 d PD I -6
C1N5 C -0.2275(5) 0.2529(5) 0.2696(4) 0.0606(5) Uani 0.11 1 d PD I -6
H1NA H -0.2458 0.1938 0.2527 0.091 Uiso 0.11 1 calc PR I -6
H1NB H -0.1328 0.2641 0.3071 0.091 Uiso 0.11 1 calc PR I -6
H1NC H -0.2385 0.2924 0.2190 0.091 Uiso 0.11 1 calc PR I -6
C2N5 C -0.4408(6) 0.3468(4) 0.3067(6) 0.0739(5) Uani 0.11 1 d PD I -6
H2ND H -0.5151 0.3401 0.2532 0.111 Uiso 0.11 1 calc PR I -6
H2NE H -0.3832 0.4022 0.3040 0.111 Uiso 0.11 1 calc PR I -6
H2NF H -0.4811 0.3443 0.3536 0.111 Uiso 0.11 1 calc PR I -6
O1C O -0.00220(19) 0.38547(9) 0.57954(9) 0.0705(2) Uani 0.41 1 d PD J -12
C1C C 0.0384(2) 0.32334(12) 0.56357(11) 0.0475(3) Uani 0.41 1 d PD J -12
C2C C 0.0497(2) 0.24585(12) 0.62746(11) 0.0454(3) Uani 0.41 1 d PD J -12
H2C1 H 0.0441 0.2629 0.6818 0.054 Uiso 0.41 1 calc PR J -12
H2C2 H 0.1411 0.2267 0.6381 0.054 Uiso 0.41 1 calc PR J -12
C3C C -0.0645(2) 0.17111(13) 0.59630(13) 0.0497(4) Uani 0.41 1 d PD J -12
H3C1 H -0.0508 0.1497 0.5460 0.060 Uiso 0.41 1 calc PR J -12
H3C2 H -0.0545 0.1240 0.6412 0.060 Uiso 0.41 1 calc PR J -12
C4C C -0.2104(2) 0.19297(15) 0.57302(14) 0.0551(4) Uani 0.41 1 d PD J -12
H4C1 H -0.2233 0.2173 0.6221 0.066 Uiso 0.41 1 calc PR J -12
H4C2 H -0.2231 0.2374 0.5255 0.066 Uiso 0.41 1 calc PR J -12
C5C C -0.3179(2) 0.11713(17) 0.54784(18) 0.0697(6) Uani 0.41 1 d PD J -12
H5C1 H -0.3078 0.0744 0.5968 0.084 Uiso 0.41 1 calc PR J -12
H5C2 H -0.3001 0.0907 0.5015 0.084 Uiso 0.41 1 calc PR J -12
C6C C -0.4649(2) 0.1362(2) 0.5188(2) 0.0950(8) Uani 0.41 1 d PD J -12
H6C1 H -0.4801 0.1698 0.5606 0.114 Uiso 0.41 1 calc PR J -12
H6C2 H -0.5284 0.0824 0.5132 0.114 Uiso 0.41 1 calc PR J -12
H6C3 H -0.4818 0.1690 0.4639 0.114 Uiso 0.41 1 calc PR J -12
O1G O 0.00687(17) 0.40202(8) 0.57551(8) 0.0705(2) Uani 0.48 1 d PD K -7
C1G C 0.03258(19) 0.33592(10) 0.55845(10) 0.0475(3) Uani 0.48 1 d PD K -7
C2G C -0.00133(17) 0.25285(11) 0.60708(10) 0.0454(3) Uani 0.48 1 d PD K -7
H2G1 H -0.0142 0.2658 0.6610 0.054 Uiso 0.48 1 calc PR K -7
H2G2 H 0.0771 0.2194 0.6211 0.054 Uiso 0.48 1 calc PR K -7
C3G C -0.13369(18) 0.19881(11) 0.55535(10) 0.0497(4) Uani 0.48 1 d PD K -7
H3G1 H -0.2053 0.2366 0.5288 0.060 Uiso 0.48 1 calc PR K -7
H3G2 H -0.1130 0.1736 0.5093 0.060 Uiso 0.48 1 calc PR K -7
C4G C -0.18965(19) 0.12799(13) 0.60912(11) 0.0551(4) Uani 0.48 1 d PD K -7
H4G1 H -0.2215 0.1539 0.6502 0.066 Uiso 0.48 1 calc PR K -7
H4G2 H -0.1134 0.0957 0.6420 0.066 Uiso 0.48 1 calc PR K -7
C5G C -0.3084(2) 0.06546(15) 0.55964(15) 0.0697(6) Uani 0.48 1 d PD K -7
H5G1 H -0.3330 0.0188 0.5994 0.084 Uiso 0.48 1 calc PR K -7
H5G2 H -0.2771 0.0395 0.5184 0.084 Uiso 0.48 1 calc PR K -7
C6G C -0.4375(2) 0.1070(2) 0.5120(2) 0.0950(8) Uani 0.48 1 d PD K -7
H6G1 H -0.4519 0.1479 0.5477 0.114 Uiso 0.48 1 calc PR K -7
H6G2 H -0.5183 0.0627 0.4984 0.114 Uiso 0.48 1 calc PR K -7
H6G3 H -0.4252 0.1371 0.4594 0.114 Uiso 0.48 1 calc PR K -7
O1K O -0.0362(6) 0.3845(3) 0.5568(3) 0.0705(2) Uani 0.11 1 d PD L -8
C1K C 0.0160(5) 0.3218(3) 0.5539(3) 0.0475(3) Uani 0.11 1 d PD L -8
C2K C 0.0339(5) 0.2505(3) 0.6238(3) 0.0454(3) Uani 0.11 1 d PD L -8
H2K1 H 0.0646 0.2753 0.6799 0.054 Uiso 0.11 1 calc PR L -8
H2K2 H 0.1054 0.2169 0.6206 0.054 Uiso 0.11 1 calc PR L -8
C3K C -0.1054(6) 0.1912(4) 0.6136(3) 0.0497(4) Uani 0.11 1 d PD L -8
H3K1 H -0.0952 0.1512 0.6646 0.060 Uiso 0.11 1 calc PR L -8
H3K2 H -0.1760 0.2272 0.6131 0.060 Uiso 0.11 1 calc PR L -8
C4K C -0.1602(5) 0.1398(4) 0.5380(3) 0.0551(4) Uani 0.11 1 d PD L -8
H4K1 H -0.0881 0.1064 0.5355 0.066 Uiso 0.11 1 calc PR L -8
H4K2 H -0.1797 0.1791 0.4865 0.066 Uiso 0.11 1 calc PR L -8
C5K C -0.2924(5) 0.0780(4) 0.5376(6) 0.0697(6) Uani 0.11 1 d PD L -8
H5K1 H -0.3171 0.0417 0.4888 0.084 Uiso 0.11 1 calc PR L -8
H5K2 H -0.2745 0.0400 0.5901 0.084 Uiso 0.11 1 calc PR L -8
C6K C -0.4130(6) 0.1247(6) 0.5317(8) 0.0950(8) Uani 0.11 1 d PD L -8
H6K1 H -0.3879 0.1622 0.5789 0.114 Uiso 0.11 1 calc PR L -8
H6K2 H -0.4935 0.0830 0.5346 0.114 Uiso 0.11 1 calc PR L -8
H6K3 H -0.4355 0.1592 0.4778 0.114 Uiso 0.11 1 calc PR L -8
O1D O -0.46169(7) 0.55965(4) 0.11418(5) 0.0514(2) Uani 0.83 1 d PD M -9
C1D C -0.36043(10) 0.55298(6) 0.17558(6) 0.0435(3) Uani 0.83 1 d PD M -9
C2D C -0.35527(11) 0.58495(7) 0.25863(7) 0.0558(3) Uani 0.83 1 d PD M -9
H2D1 H -0.2753 0.6305 0.2746 0.067 Uiso 0.83 1 calc PR M -9
H2D2 H -0.3393 0.5374 0.3028 0.067 Uiso 0.83 1 calc PR M -9
C3D C -0.48407(13) 0.61994(10) 0.25815(8) 0.0762(4) Uani 0.83 1 d PD M -9
H3D1 H -0.5645 0.5747 0.2418 0.091 Uiso 0.83 1 calc PR M -9
H3D2 H -0.4995 0.6682 0.2147 0.091 Uiso 0.83 1 calc PR M -9
C4D C -0.47642(16) 0.65098(11) 0.34399(9) 0.0925(5) Uani 0.83 1 d PD M -9
H4D1 H -0.3887 0.6899 0.3640 0.111 Uiso 0.83 1 calc PR M -9
H4D2 H -0.5533 0.6847 0.3357 0.111 Uiso 0.83 1 calc PR M -9
C5D C -0.48360(15) 0.58456(12) 0.40859(9) 0.0919(6) Uani 0.83 1 d PD M -9
H5D1 H -0.3934 0.5627 0.4312 0.110 Uiso 0.83 1 calc PR M -9
H5D2 H -0.5547 0.5365 0.3844 0.110 Uiso 0.83 1 calc PR M -9
C6D C -0.52189(19) 0.62087(18) 0.48345(11) 0.1422(10) Uani 0.83 1 d PD M -9
H6D1 H -0.4657 0.6764 0.4977 0.171 Uiso 0.83 1 calc PR M -9
H6D2 H -0.5033 0.5806 0.5335 0.171 Uiso 0.83 1 calc PR M -9
H6D3 H -0.6201 0.6279 0.4651 0.171 Uiso 0.83 1 calc PR M -9
O1H O -0.4737(3) 0.5376(2) 0.1324(2) 0.0514(2) Uani 0.17 1 d PD N -10
C1H C -0.3650(4) 0.5389(3) 0.1896(2) 0.0435(3) Uani 0.17 1 d PD N -10
C2H C -0.3331(4) 0.5791(3) 0.2732(2) 0.0558(3) Uani 0.17 1 d PD N -10
H2H1 H -0.2753 0.6352 0.2707 0.067 Uiso 0.17 1 calc PR N -10
H2H2 H -0.2782 0.5422 0.3187 0.067 Uiso 0.17 1 calc PR N -10
C3H C -0.4614(4) 0.5923(4) 0.2964(3) 0.0762(4) Uani 0.17 1 d PD N -10
H3H1 H -0.5135 0.6321 0.2530 0.091 Uiso 0.17 1 calc PR N -10
H3H2 H -0.5220 0.5368 0.2959 0.091 Uiso 0.17 1 calc PR N -10
C4H C -0.4261(5) 0.6278(5) 0.3826(3) 0.0925(5) Uani 0.17 1 d PD N -10
H4H1 H -0.3641 0.6828 0.3846 0.111 Uiso 0.17 1 calc PR N -10
H4H2 H -0.3783 0.5872 0.4272 0.111 Uiso 0.17 1 calc PR N -10
C5H C -0.5611(5) 0.6411(5) 0.3974(3) 0.0919(6) Uani 0.17 1 d PD N -10
H5H1 H -0.6291 0.5888 0.3849 0.110 Uiso 0.17 1 calc PR N -10
H5H2 H -0.6002 0.6889 0.3589 0.110 Uiso 0.17 1 calc PR N -10
C6H C -0.5335(9) 0.6616(8) 0.4900(3) 0.1422(10) Uani 0.17 1 d PD N -10
H6H1 H -0.4707 0.6238 0.5275 0.171 Uiso 0.17 1 calc PR N -10
H6H2 H -0.6211 0.6527 0.5042 0.171 Uiso 0.17 1 calc PR N -10
H6H3 H -0.4913 0.7214 0.4974 0.171 Uiso 0.17 1 calc PR N -10
O1A O -0.61054(5) 0.08632(3) -0.06773(4) 0.04697(17) Uani 1 1 d D O -11
C1A C -0.57078(7) 0.16142(4) -0.05466(4) 0.0357(2) Uani 1 1 d D O -11
C2A C -0.67090(8) 0.22562(5) -0.07388(6) 0.0474(2) Uani 1 1 d D O -11
H2A1 H -0.6485 0.2694 -0.1167 0.057 Uiso 1 1 calc R O -11
H2A2 H -0.6573 0.2549 -0.0216 0.057 Uiso 1 1 calc R O -11
C3A C -0.82172(7) 0.18855(5) -0.10630(5) 0.0408(2) Uani 1 1 d D O -11
H3A1 H -0.8476 0.1491 -0.0615 0.049 Uiso 1 1 calc R O -11
H3A2 H -0.8348 0.1549 -0.1557 0.049 Uiso 1 1 calc R O -11
C4A C -0.91636(7) 0.25713(5) -0.13214(5) 0.0378(2) Uani 1 1 d D O -11
H4A1 H -0.8935 0.2946 -0.1791 0.045 Uiso 1 1 calc R O -11
H4A2 H -0.8989 0.2928 -0.0836 0.045 Uiso 1 1 calc R O -11
C5A C -1.06881(7) 0.22117(5) -0.16029(5) 0.0391(2) Uani 1 1 d D O -11
H5A1 H -1.0843 0.1804 -0.2044 0.047 Uiso 1 1 calc R O -11
H5A2 H -1.0941 0.1890 -0.1114 0.047 Uiso 1 1 calc R O -11
C6A C -1.16280(8) 0.28951(6) -0.19525(6) 0.0504(3) Uani 1 1 d D O -11
H6A1 H -1.1388 0.3347 -0.1553 0.061 Uiso 1 1 calc R O -11
H6A2 H -1.2593 0.2639 -0.2032 0.061 Uiso 1 1 calc R O -11
H6A3 H -1.1510 0.3141 -0.2498 0.061 Uiso 1 1 calc R O -11
O1 O 0.00493(5) 0.26293(3) 0.06222(3) 0.03976(15) Uani 1 1 d . P 20
H1 H 0.0252 0.3160 0.0537 0.048 Uiso 1 1 calc R P 20
O2 O 0.14998(5) 0.18050(3) 0.20176(3) 0.03747(14) Uani 1 1 d . P 20
H2 H 0.1231 0.1804 0.1486 0.045 Uiso 1 1 calc R P 20
O3 O 0.22705(5) 0.33291(4) 0.27606(3) 0.04401(16) Uani 1 1 d . P 20
H3 H 0.2522 0.2858 0.2733 0.053 Uiso 1 1 calc R P 20
O4 O 0.08513(5) 0.41392(3) 0.13385(3) 0.04178(16) Uani 1 1 d . P 20
H4 H 0.1547 0.4200 0.1767 0.050 Uiso 1 1 calc R P 20
C1 C -0.13628(7) 0.24187(4) 0.03838(4) 0.03064(18) Uani 1 1 d . P 20
C2 C -0.22268(7) 0.30432(4) 0.00622(4) 0.03160(18) Uani 1 1 d . P 20
C3 C -0.36513(7) 0.27826(4) -0.02107(4) 0.03448(19) Uani 1 1 d . P 20
H3A H -0.4260 0.3201 -0.0421 0.041 Uiso 1 1 calc R P 20
C4 C -0.41951(7) 0.19175(4) -0.01798(4) 0.03274(19) Uani 1 1 d D P 20
C5 C -0.33002(7) 0.13081(4) 0.01599(4) 0.03083(18) Uani 1 1 d . P 20
H5 H -0.3670 0.0720 0.0188 0.037 Uiso 1 1 calc R P 20
C6 C -0.18784(7) 0.15458(4) 0.04582(4) 0.03047(17) Uani 1 1 d . P 20
C7 C -0.09277(7) 0.08745(4) 0.08533(4) 0.03205(18) Uani 1 1 d . P 20
H7A H -0.0061 0.1031 0.0692 0.038 Uiso 1 1 calc R P 20
H7B H -0.1379 0.0315 0.0623 0.038 Uiso 1 1 calc R P 20
C8 C 0.05922(6) 0.12546(4) 0.23460(4) 0.03022(17) Uani 1 1 d . P 20
C9 C -0.05758(6) 0.07861(4) 0.18170(4) 0.02934(17) Uani 1 1 d . P 20
C10 C -0.14494(7) 0.02347(4) 0.21979(4) 0.03076(18) Uani 1 1 d . P 20
H10 H -0.2256 -0.0080 0.1850 0.037 Uiso 1 1 calc R P 20
C11 C -0.11721(7) 0.01313(4) 0.30805(4) 0.03248(19) Uani 1 1 d . P 20
C12 C 0.00140(7) 0.06041(4) 0.35878(4) 0.03213(18) Uani 1 1 d . P 20
H12 H 0.0215 0.0533 0.4187 0.039 Uiso 1 1 calc R P 20
C13 C 0.08955(6) 0.11699(4) 0.32358(4) 0.03002(17) Uani 1 1 d . P 20
C14 C 0.21331(7) 0.17123(4) 0.37907(4) 0.03425(19) Uani 1 1 d . P 20
H14A H 0.2866 0.1848 0.3503 0.041 Uiso 1 1 calc R P 20
H14B H 0.2509 0.1384 0.4333 0.041 Uiso 1 1 calc R P 20
C15 C 0.17662(7) 0.32873(4) 0.34389(4) 0.03403(19) Uani 1 1 d . P 20
C16 C 0.17373(7) 0.25424(4) 0.39721(4) 0.03232(18) Uani 1 1 d . P 20
C17 C 0.12776(7) 0.25540(5) 0.46709(4) 0.0368(2) Uani 1 1 d . P 20
H17 H 0.1266 0.2055 0.5043 0.044 Uiso 1 1 calc R P 20
C18 C 0.08305(8) 0.32784(5) 0.48448(4) 0.0403(2) Uani 1 1 d D P 20
C19 C 0.08496(8) 0.40115(5) 0.42942(5) 0.0402(2) Uani 1 1 d . P 20
H19 H 0.0544 0.4507 0.4409 0.048 Uiso 1 1 calc R P 20
C20 C 0.13020(7) 0.40305(4) 0.35879(4) 0.0361(2) Uani 1 1 d . P 20
C21 C 0.12669(8) 0.48200(5) 0.29782(5) 0.0389(2) Uani 1 1 d . P 20
H21A H 0.2058 0.4873 0.2743 0.047 Uiso 1 1 calc R P 20
H21B H 0.1380 0.5333 0.3295 0.047 Uiso 1 1 calc R P 20
C22 C -0.02304(7) 0.44485(4) 0.14811(4) 0.0349(2) Uani 1 1 d . P 20
C23 C -0.00684(7) 0.47977(4) 0.22483(5) 0.0366(2) Uani 1 1 d . P 20
C24 C -0.11824(8) 0.51250(4) 0.23465(5) 0.0394(2) Uani 1 1 d . P 20
H24 H -0.1098 0.5354 0.2868 0.047 Uiso 1 1 calc R P 20
C25 C -0.24283(7) 0.51248(4) 0.16942(5) 0.0382(2) Uani 1 1 d D P 20
C26 C -0.25531(7) 0.47671(4) 0.09346(5) 0.0370(2) Uani 1 1 d . P 20
H26 H -0.3396 0.4762 0.0489 0.044 Uiso 1 1 calc R P 20
C27 C -0.14803(7) 0.44234(4) 0.08215(4) 0.03410(19) Uani 1 1 d . P 20
C28 C -0.16659(8) 0.39971(4) 0.00028(4) 0.0364(2) Uani 1 1 d . P 20
H28A H -0.0764 0.4063 -0.0117 0.044 Uiso 1 1 calc R P 20
H28B H -0.2313 0.4289 -0.0474 0.044 Uiso 1 1 calc R P 20
O1B O -0.17214(7) -0.06256(4) 0.42643(3) 0.0567(2) Uani 1 1 d . P 20
C1B C -0.20787(8) -0.04776(5) 0.34993(5) 0.0382(2) Uani 1 1 d . P 20
C2B C -0.34707(8) -0.08777(5) 0.29726(5) 0.0423(2) Uani 1 1 d . P 20
H2B1 H -0.3829 -0.1369 0.3304 0.051 Uiso 1 1 calc R P 20
H2B2 H -0.3371 -0.1095 0.2460 0.051 Uiso 1 1 calc R P 20
C3B C -0.45069(8) -0.02242(5) 0.27053(6) 0.0464(2) Uani 1 1 d . P 20
H3B1 H -0.4498 0.0053 0.3214 0.056 Uiso 1 1 calc R P 20
H3B2 H -0.4205 0.0227 0.2313 0.056 Uiso 1 1 calc R P 20
C4B C -0.59827(9) -0.06259(6) 0.22733(6) 0.0539(3) Uani 1 1 d . P 20
H4B1 H -0.5984 -0.0930 0.1783 0.065 Uiso 1 1 calc R P 20
H4B2 H -0.6304 -0.1054 0.2677 0.065 Uiso 1 1 calc R P 20
C5B C -0.69843(9) 0.00255(7) 0.19695(7) 0.0612(3) Uani 1 1 d . P 20
H5B1 H -0.7941 -0.0279 0.1817 0.073 Uiso 1 1 calc R P 20
H5B2 H -0.6877 0.0390 0.2439 0.073 Uiso 1 1 calc R P 20
C6B C -0.67713(10) 0.05887(7) 0.12154(6) 0.0614(3) Uani 1 1 d . P 20
H6B1 H -0.5851 0.0927 0.1374 0.074 Uiso 1 1 calc R P 20
H6B2 H -0.7477 0.0974 0.1028 0.074 Uiso 1 1 calc R P 20
H6B3 H -0.6847 0.0231 0.0753 0.074 Uiso 1 1 calc R P 20
O1M O 0.31710(7) 0.29208(5) 0.12381(5) 0.0671(3) Uani 0.93 1 d PD Q -22
H1M H 0.3715 0.2667 0.1640 0.101 Uiso 0.93 1 calc PR Q -22
C1M C 0.38087(12) 0.37284(7) 0.10766(9) 0.0778(4) Uani 0.93 1 d PD Q -22
H1M1 H 0.4120 0.4039 0.1596 0.117 Uiso 0.93 1 calc PR Q -22
H1M2 H 0.3153 0.4039 0.0635 0.117 Uiso 0.93 1 calc PR Q -22
H1M3 H 0.4607 0.3682 0.0884 0.117 Uiso 0.93 1 calc PR Q -22
O1M1 O 0.3268(6) 0.35410(12) 0.1585(3) 0.0671(3) Uani 0.07 1 d PRD Q -23
H1M4 H 0.3564 0.4052 0.1703 0.101 Uiso 0.07 1 calc PR Q -23
C1M1 C 0.42735(17) 0.31753(15) 0.1489(3) 0.0778(4) Uani 0.07 1 d PRD Q -23
H1M5 H 0.4660 0.3515 0.1064 0.117 Uiso 0.07 1 calc PR Q -23
H1M6 H 0.3907 0.2597 0.1300 0.117 Uiso 0.07 1 calc PR Q -23
H1M7 H 0.5001 0.3143 0.2031 0.117 Uiso 0.07 1 calc PR Q -23

loop_
_atom_site_aniso_label
_atom_site_aniso_U_11
_atom_site_aniso_U_22
_atom_site_aniso_U_33
_atom_site_aniso_U_23
_atom_site_aniso_U_13
_atom_site_aniso_U_12
S1N 0.07803(18) 0.05279(17) 0.07104(17) 0.00222(14) 0.01698(15) 0.00658(15)
O1N 0.0615(5) 0.0851(7) 0.0676(6) 0.0051(6) 0.0075(5) -0.0116(5)
C1N 0.0722(8) 0.0650(8) 0.0435(8) -0.0225(7) 0.0058(6) 0.0154(7)
C2N 0.0754(9) 0.0689(8) 0.0789(8) -0.0286(6) 0.0277(7) -0.0120(8)
S1N1 0.07803(18) 0.05279(17) 0.07104(17) 0.00222(14) 0.01698(15) 0.00658(15)
O1N1 0.0615(5) 0.0851(7) 0.0676(6) 0.0051(6) 0.0075(5) -0.0116(5)
C1N1 0.0722(8) 0.0650(8) 0.0435(8) -0.0225(7) 0.0058(6) 0.0154(7)
C2N1 0.0754(9) 0.0689(8) 0.0789(8) -0.0286(6) 0.0277(7) -0.0120(8)
S1N2 0.07803(18) 0.05279(17) 0.07104(17) 0.00222(14) 0.01698(15) 0.00658(15)
O1N2 0.0615(5) 0.0851(7) 0.0676(6) 0.0051(6) 0.0075(5) -0.0116(5)
C1N2 0.0722(8) 0.0650(8) 0.0435(8) -0.0225(7) 0.0058(6) 0.0154(7)
C2N2 0.0754(9) 0.0689(8) 0.0789(8) -0.0286(6) 0.0277(7) -0.0120(8)
S1N3 0.07803(18) 0.05279(17) 0.07104(17) 0.00222(14) 0.01698(15) 0.00658(15)
O1N3 0.0615(5) 0.0851(7) 0.0676(6) 0.0051(6) 0.0075(5) -0.0116(5)
C1N3 0.0722(8) 0.0650(8) 0.0435(8) -0.0225(7) 0.0058(6) 0.0154(7)
C2N3 0.0754(9) 0.0689(8) 0.0789(8) -0.0286(6) 0.0277(7) -0.0120(8)
S1N4 0.07803(18) 0.05279(17) 0.07104(17) 0.00222(14) 0.01698(15) 0.00658(15)
O1N4 0.0615(5) 0.0851(7) 0.0676(6) 0.0051(6) 0.0075(5) -0.0116(5)
C1N4 0.0722(8) 0.0650(8) 0.0435(8) -0.0225(7) 0.0058(6) 0.0154(7)
C2N4 0.0754(9) 0.0689(8) 0.0789(8) -0.0286(6) 0.0277(7) -0.0120(8)
S1N5 0.07803(18) 0.05279(17) 0.07104(17) 0.00222(14) 0.01698(15) 0.00658(15)
O1N5 0.0615(5) 0.0851(7) 0.0676(6) 0.0051(6) 0.0075(5) -0.0116(5)
C1N5 0.0722(8) 0.0650(8) 0.0435(8) -0.0225(7) 0.0058(6) 0.0154(7)
C2N5 0.0754(9) 0.0689(8) 0.0789(8) -0.0286(6) 0.0277(7) -0.0120(8)
O1C 0.1339(5) 0.0441(3) 0.0466(3) -0.0052(3) 0.0340(3) 0.0331(3)
C1C 0.0653(5) 0.0391(4) 0.0365(3) -0.0106(3) 0.0095(3) 0.0074(4)
C2C 0.0492(7) 0.0514(5) 0.0335(4) -0.0091(4) 0.0050(4) 0.0101(5)
C3C 0.0584(7) 0.0512(7) 0.0428(6) 0.0010(5) 0.0184(5) 0.0124(6)
C4C 0.0547(6) 0.0650(8) 0.0471(6) 0.0056(6) 0.0152(5) 0.0181(6)
C5C 0.0460(6) 0.0763(12) 0.0844(9) -0.0035(10) 0.0152(6) 0.0103(8)
C6C 0.0489(9) 0.1206(17) 0.1045(11) 0.0138(12) 0.0082(8) 0.0218(10)
O1G 0.1339(5) 0.0441(3) 0.0466(3) -0.0052(3) 0.0340(3) 0.0331(3)
C1G 0.0653(5) 0.0391(4) 0.0365(3) -0.0106(3) 0.0095(3) 0.0074(4)
C2G 0.0492(7) 0.0514(5) 0.0335(4) -0.0091(4) 0.0050(4) 0.0101(5)
C3G 0.0584(7) 0.0512(7) 0.0428(6) 0.0010(5) 0.0184(5) 0.0124(6)
C4G 0.0547(6) 0.0650(8) 0.0471(6) 0.0056(6) 0.0152(5) 0.0181(6)
C5G 0.0460(6) 0.0763(12) 0.0844(9) -0.0035(10) 0.0152(6) 0.0103(8)
C6G 0.0489(9) 0.1206(17) 0.1045(11) 0.0138(12) 0.0082(8) 0.0218(10)
O1K 0.1339(5) 0.0441(3) 0.0466(3) -0.0052(3) 0.0340(3) 0.0331(3)
C1K 0.0653(5) 0.0391(4) 0.0365(3) -0.0106(3) 0.0095(3) 0.0074(4)
C2K 0.0492(7) 0.0514(5) 0.0335(4) -0.0091(4) 0.0050(4) 0.0101(5)
C3K 0.0584(7) 0.0512(7) 0.0428(6) 0.0010(5) 0.0184(5) 0.0124(6)
C4K 0.0547(6) 0.0650(8) 0.0471(6) 0.0056(6) 0.0152(5) 0.0181(6)
C5K 0.0460(6) 0.0763(12) 0.0844(9) -0.0035(10) 0.0152(6) 0.0103(8)
C6K 0.0489(9) 0.1206(17) 0.1045(11) 0.0138(12) 0.0082(8) 0.0218(10)
O1D 0.0486(3) 0.0347(3) 0.0633(4) 0.0046(3) 0.0025(3) 0.0162(2)
C1D 0.0463(4) 0.0267(3) 0.0531(4) 0.0030(3) 0.0102(3) 0.0048(3)
C2D 0.0515(4) 0.0528(5) 0.0630(5) -0.0045(4) 0.0132(4) 0.0132(4)
C3D 0.0693(6) 0.0943(8) 0.0740(7) -0.0128(6) 0.0238(5) 0.0260(6)
C4D 0.0972(8) 0.1164(11) 0.0799(7) -0.0157(7) 0.0424(5) 0.0217(8)
C5D 0.0655(7) 0.1327(12) 0.0729(8) -0.0220(8) 0.0059(7) 0.0177(8)
C6D 0.0915(10) 0.239(3) 0.0773(9) -0.0117(13) 0.0227(8) -0.0276(14)
O1H 0.0486(3) 0.0347(3) 0.0633(4) 0.0046(3) 0.0025(3) 0.0162(2)
C1H 0.0463(4) 0.0267(3) 0.0531(4) 0.0030(3) 0.0102(3) 0.0048(3)
C2H 0.0515(4) 0.0528(5) 0.0630(5) -0.0045(4) 0.0132(4) 0.0132(4)
C3H 0.0693(6) 0.0943(8) 0.0740(7) -0.0128(6) 0.0238(5) 0.0260(6)
C4H 0.0972(8) 0.1164(11) 0.0799(7) -0.0157(7) 0.0424(5) 0.0217(8)
C5H 0.0655(7) 0.1327(12) 0.0729(8) -0.0220(8) 0.0059(7) 0.0177(8)
C6H 0.0915(10) 0.239(3) 0.0773(9) -0.0117(13) 0.0227(8) -0.0276(14)
O1A 0.0395(3) 0.0315(2) 0.0581(3) -0.0087(2) -0.0037(2) 0.0022(2)
C1A 0.0328(3) 0.0310(3) 0.0374(3) -0.0041(3) 0.0021(3) 0.0024(3)
C2A 0.0343(3) 0.0347(3) 0.0644(5) -0.0100(3) 0.0004(3) 0.0024(3)
C3A 0.0339(3) 0.0324(3) 0.0502(4) -0.0029(3) 0.0042(3) 0.0027(3)
C4A 0.0357(3) 0.0350(3) 0.0394(3) -0.0055(3) 0.0062(3) 0.0026(3)
C5A 0.0340(3) 0.0424(4) 0.0389(3) -0.0002(3) 0.0095(3) 0.0038(3)
C6A 0.0398(3) 0.0588(5) 0.0538(4) -0.0014(4) 0.0137(3) 0.0114(3)
O1 0.0318(2) 0.0436(3) 0.0396(2) 0.0019(2) 0.00849(18) -0.0001(2)
O2 0.0343(2) 0.0400(2) 0.0384(2) -0.0009(2) 0.01207(17) 0.0042(2)
O3 0.0424(2) 0.0456(3) 0.0435(2) -0.0005(2) 0.0113(2) 0.0086(2)
O4 0.0334(2) 0.0420(3) 0.0449(3) 0.0009(2) 0.0073(2) 0.0013(2)
C1 0.0302(3) 0.0358(3) 0.0246(3) -0.0022(2) 0.0065(2) 0.0038(2)
C2 0.0359(3) 0.0283(3) 0.0262(3) -0.0005(2) 0.0048(2) 0.0011(3)
C3 0.0356(3) 0.0291(3) 0.0326(3) -0.0020(3) 0.0003(3) 0.0056(3)
C4 0.0332(3) 0.0302(3) 0.0304(3) -0.0044(2) 0.0026(2) 0.0032(3)
C5 0.0351(3) 0.0272(3) 0.0288(3) -0.0042(2) 0.0060(2) 0.0049(2)
C6 0.0352(3) 0.0337(3) 0.0225(2) -0.0039(2) 0.0064(2) 0.0071(2)
C7 0.0362(3) 0.0311(3) 0.0301(3) -0.0065(2) 0.0081(2) 0.0083(2)
C8 0.0271(3) 0.0286(3) 0.0350(3) -0.0030(2) 0.0067(2) 0.0076(2)
C9 0.0306(3) 0.0278(3) 0.0297(3) -0.0039(2) 0.0046(2) 0.0109(2)
C10 0.0303(3) 0.0268(3) 0.0327(3) -0.0056(2) 0.0031(2) 0.0062(2)
C11 0.0347(3) 0.0267(3) 0.0327(3) -0.0013(2) 0.0038(2) 0.0070(2)
C12 0.0359(3) 0.0284(3) 0.0278(3) -0.0012(2) 0.0007(2) 0.0092(2)
C13 0.0289(3) 0.0270(3) 0.0315(3) -0.0033(2) 0.0011(2) 0.0102(2)
C14 0.0293(3) 0.0345(3) 0.0326(3) -0.0026(3) -0.0013(2) 0.0062(3)
C15 0.0278(3) 0.0346(3) 0.0331(3) -0.0057(3) -0.0006(2) 0.0015(3)
C16 0.0286(3) 0.0305(3) 0.0309(3) -0.0043(2) -0.0009(2) 0.0011(3)
C17 0.0378(3) 0.0322(3) 0.0323(3) -0.0058(3) 0.0000(3) -0.0009(3)
C18 0.0455(4) 0.0373(3) 0.0337(3) -0.0101(3) 0.0035(3) 0.0037(3)
C19 0.0436(4) 0.0314(3) 0.0392(3) -0.0116(3) -0.0006(3) 0.0059(3)
C20 0.0321(3) 0.0291(3) 0.0360(3) -0.0054(3) -0.0047(3) -0.0009(3)
C21 0.0374(3) 0.0284(3) 0.0410(3) -0.0042(3) -0.0010(3) -0.0005(3)
C22 0.0354(3) 0.0251(3) 0.0354(3) 0.0035(3) 0.0024(3) -0.0014(3)
C23 0.0380(3) 0.0237(3) 0.0387(3) 0.0012(3) 0.0016(3) -0.0023(3)
C24 0.0456(4) 0.0257(3) 0.0402(3) -0.0020(3) 0.0045(3) 0.0019(3)
C25 0.0369(3) 0.0266(3) 0.0452(4) 0.0003(3) 0.0040(3) 0.0048(3)
C26 0.0382(3) 0.0240(3) 0.0388(3) 0.0035(3) 0.0009(3) 0.0000(3)
C27 0.0364(3) 0.0239(3) 0.0339(3) 0.0031(3) 0.0037(3) -0.0029(3)
C28 0.0409(3) 0.0294(3) 0.0310(3) 0.0029(3) 0.0028(3) 0.0010(3)
O1B 0.0616(3) 0.0586(3) 0.0357(3) 0.0098(3) 0.0057(2) -0.0069(3)
C1B 0.0420(3) 0.0313(3) 0.0381(3) 0.0031(3) 0.0083(3) 0.0057(3)
C2B 0.0432(4) 0.0330(3) 0.0462(4) 0.0022(3) 0.0113(3) -0.0010(3)
C3B 0.0438(4) 0.0381(4) 0.0568(4) -0.0035(3) 0.0143(3) 0.0049(3)
C4B 0.0411(4) 0.0472(4) 0.0711(5) -0.0030(4) 0.0150(4) 0.0028(3)
C5B 0.0403(4) 0.0618(5) 0.0825(6) -0.0043(5) 0.0179(4) 0.0101(4)
C6B 0.0609(4) 0.0718(5) 0.0551(4) -0.0116(4) 0.0101(4) 0.0279(4)
O1M 0.0593(4) 0.0581(4) 0.0752(4) 0.0034(3) 0.0174(3) -0.0075(3)
C1M 0.0762(6) 0.0537(6) 0.1116(8) -0.0037(6) 0.0463(5) -0.0034(5)
O1M1 0.0593(4) 0.0581(4) 0.0752(4) 0.0034(3) 0.0174(3) -0.0075(3)
C1M1 0.0762(6) 0.0537(6) 0.1116(8) -0.0037(6) 0.0463(5) -0.0034(5)

loop_
_atom_type_symbol
_atom_type_description
_atom_type_scat_dispersion_real
_atom_type_scat_dispersion_imag
_atom_type_scat_source
C C 0.0033 0.0016 'International Tables Vol C Tables 4.2.6.8 and 6.1.1.4'
H H 0.0000 0.0000 'International Tables Vol C Tables 4.2.6.8 and 6.1.1.4'
O O 0.0106 0.0060 'International Tables Vol C Tables 4.2.6.8 and 6.1.1.4'
S S 0.1246 0.1234 'International Tables Vol C Tables 4.2.6.8 and 6.1.1.4'

loop_
_geom_angle_atom_site_label_1
_geom_angle_atom_site_label_2
_geom_angle_atom_site_label_3
_geom_angle
_geom_angle_site_symmetry_1
_geom_angle_site_symmetry_3
_geom_angle_publ_flag
O1N S1N C1N 109.24(11) . . ?
O1N S1N C2N 104.95(13) . . ?
C1N S1N C2N 98.21(13) . . ?
O1N1 S1N1 C2N1 111.6(3) . . ?
O1N1 S1N1 C1N1 97.3(3) . . ?
C2N1 S1N1 C1N1 107.3(3) . . ?
O1N2 S1N2 C2N2 100.4(2) . . ?
O1N2 S1N2 C1N2 116.35(17) . . ?
C2N2 S1N2 C1N2 95.0(2) . . ?
O1N3 S1N3 C2N3 111.0(7) . . ?
O1N3 S1N3 C1N3 110.0(9) . . ?
C2N3 S1N3 C1N3 110.8(6) . . ?
O1N4 S1N4 C1N4 103.5(6) . . ?
O1N4 S1N4 C2N4 106.9(6) . . ?
C1N4 S1N4 C2N4 105.7(5) . . ?
C2N5 S1N5 C1N5 128.6(4) . . ?
C2N5 S1N5 O1N5 89.2(3) . . ?
C1N5 S1N5 O1N5 84.6(3) . . ?
O1C C1C C2C 118.24(19) . . ?
C1C C2C C3C 112.28(14) . . ?
C4C C3C C2C 114.74(18) . . ?
C5C C4C C3C 112.8(2) . . ?
C4C C5C C6C 115.0(2) . . ?
O1G C1G C2G 120.01(18) . . ?
C1G C2G C3G 111.53(12) . . ?
C4G C3G C2G 112.42(13) . . ?
C3G C4G C5G 114.64(16) . . ?
C4G C5G C6G 113.4(2) . . ?
O1K C1K C2K 122.3(5) . . ?
C1K C2K C3K 109.5(4) . . ?
C4K C3K C2K 117.9(5) . . ?
C3K C4K C5K 113.7(6) . . ?
C6K C5K C4K 112.2(5) . . ?
O1D C1D C2D 119.64(10) . . ?
C1D C2D C3D 114.55(9) . . ?
C2D C3D C4D 113.33(10) . . ?
C5D C4D C3D 114.87(15) . . ?
C4D C5D C6D 109.78(17) . . ?
O1H C1H C2H 125.8(4) . . ?
C1H C2H C3H 114.0(3) . . ?
C4H C3H C2H 112.6(3) . . ?
C3H C4H C5H 107.9(4) . . ?
C4H C5H C6H 109.7(5) . . ?
O1A C1A C2A 121.25(6) . . ?
C1A C2A C3A 114.92(6) . . ?
C2A C3A C4A 112.40(6) . . ?
C3A C4A C5A 113.31(6) . . ?
C6A C5A C4A 113.30(6) . . ?
O1 C1 C2 120.96(6) . . ?
O1 C1 C6 116.74(6) . . ?
C2 C1 C6 122.27(6) . . ?
C1 C2 C3 118.19(6) . . ?
C1 C2 C28 122.25(6) . . ?
C3 C2 C28 119.56(6) . . ?
C2 C3 C4 121.02(6) . . ?
C3 C4 C5 119.30(6) . . ?
C6 C5 C4 121.24(6) . . ?
C5 C6 C1 117.89(6) . . ?
C5 C6 C7 120.34(6) . . ?
C1 C6 C7 121.77(6) . . ?
C6 C7 C9 112.60(6) . . ?
O2 C8 C9 121.11(6) . . ?
O2 C8 C13 117.04(5) . . ?
C9 C8 C13 121.84(6) . . ?
C10 C9 C8 117.83(6) . . ?
C10 C9 C7 119.56(5) . . ?
C8 C9 C7 122.60(6) . . ?
C9 C10 C11 121.74(5) . . ?
C10 C11 C12 118.70(6) . . ?
C10 C11 C1B 122.33(5) . . ?
C12 C11 C1B 118.96(6) . . ?
C13 C12 C11 121.47(6) . . ?
C12 C13 C8 118.41(5) . . ?
C12 C13 C14 120.89(6) . . ?
C8 C13 C14 120.66(6) . . ?
C13 C14 C16 111.26(6) . . ?
O3 C15 C16 121.09(7) . . ?
O3 C15 C20 117.34(6) . . ?
C16 C15 C20 121.56(7) . . ?
C17 C16 C15 118.32(7) . . ?
C17 C16 C14 119.02(6) . . ?
C15 C16 C14 122.62(7) . . ?
C16 C17 C18 121.73(7) . . ?
C17 C18 C19 118.84(8) . . ?
C20 C19 C18 121.50(8) . . ?
C19 C20 C15 118.03(6) . . ?
C19 C20 C21 120.90(7) . . ?
C15 C20 C21 121.05(7) . . ?
C20 C21 C23 113.20(6) . . ?
O4 C22 C23 120.60(6) . . ?
O4 C22 C27 117.73(7) . . ?
C23 C22 C27 121.65(7) . . ?
C24 C23 C22 118.07(6) . . ?
C24 C23 C21 119.23(7) . . ?
C22 C23 C21 122.69(7) . . ?
C23 C24 C25 121.49(7) . . ?
C24 C25 C26 118.78(8) . . ?
C27 C26 C25 121.27(6) . . ?
C26 C27 C22 118.72(7) . . ?
C26 C27 C28 120.27(6) . . ?
C22 C27 C28 120.99(7) . . ?
C27 C28 C2 111.91(6) . . ?
O1B C1B C11 120.43(6) . . ?
O1B C1B C2B 120.00(7) . . ?
C11 C1B C2B 119.51(6) . . ?
C1B C2B C3B 111.01(6) . . ?
C4B C3B C2B 113.08(7) . . ?
C5B C4B C3B 112.93(7) . . ?
C6B C5B C4B 113.08(9) . . ?

loop_
_geom_bond_atom_site_label_1
_geom_bond_atom_site_label_2
_geom_bond_distance
_geom_bond_site_symmetry_2
_geom_bond_publ_flag
S1N O1N 1.4645(18) . ?
S1N C1N 1.773(3) . ?
S1N C2N 1.776(3) . ?
S1N1 O1N1 1.431(5) . ?
S1N1 C2N1 1.743(6) . ?
S1N1 C1N1 1.777(6) . ?
S1N2 O1N2 1.461(3) . ?
S1N2 C2N2 1.788(4) . ?
S1N2 C1N2 1.806(4) . ?
S1N3 O1N3 1.482(9) . ?
S1N3 C2N3 1.733(10) . ?
S1N3 C1N3 1.738(9) . ?
S1N4 O1N4 1.502(8) . ?
S1N4 C1N4 1.752(9) . ?
S1N4 C2N4 1.757(9) . ?
S1N5 C2N5 1.683(7) . ?
S1N5 C1N5 1.730(7) . ?
S1N5 O1N5 1.933(6) . ?
O1C C1C 1.214(3) . ?
C1C C2C 1.528(2) . ?
C2C C3C 1.535(3) . ?
C3C C4C 1.513(3) . ?
C4C C5C 1.494(3) . ?
C5C C6C 1.505(3) . ?
O1G C1G 1.204(2) . ?
C1G C2G 1.515(2) . ?
C2G C3G 1.543(2) . ?
C3G C4G 1.506(3) . ?
C4G C5G 1.521(3) . ?
C5G C6G 1.531(3) . ?
O1K C1K 1.215(7) . ?
C1K C2K 1.521(6) . ?
C2K C3K 1.548(7) . ?
C3K C4K 1.483(7) . ?
C4K C5K 1.536(7) . ?
C5K C6K 1.515(9) . ?
O1D C1D 1.2220(11) . ?
C1D C2D 1.5029(16) . ?
C2D C3D 1.5105(19) . ?
C3D C4D 1.533(2) . ?
C4D C5D 1.428(2) . ?
C5D C6D 1.599(3) . ?
O1H C1H 1.221(4) . ?
C1H C2H 1.513(6) . ?
C2H C3H 1.528(7) . ?
C3H C4H 1.513(7) . ?
C4H C5H 1.527(7) . ?
C5H C6H 1.536(8) . ?
O1A C1A 1.2150(8) . ?
C1A C2A 1.5040(11) . ?
C2A C3A 1.5128(10) . ?
C3A C4A 1.5154(11) . ?
C4A C5A 1.5184(9) . ?
C5A C6A 1.5172(12) . ?
O1 C1 1.3724(8) . ?
O2 C8 1.3649(8) . ?
O3 C15 1.3656(10) . ?
O4 C22 1.3742(10) . ?
C1 C2 1.3901(10) . ?
C1 C6 1.4053(9) . ?
C2 C3 1.3954(9) . ?
C2 C28 1.5320(9) . ?
C3 C4 1.3959(9) . ?
C4 C5 1.3959(10) . ?
C5 C6 1.3897(9) . ?
C6 C7 1.5197(10) . ?
C7 C9 1.5237(9) . ?
C8 C9 1.4025(8) . ?
C8 C13 1.4087(9) . ?
C9 C10 1.3903(9) . ?
C10 C11 1.4003(9) . ?
C11 C12 1.4017(8) . ?
C11 C1B 1.4937(10) . ?
C12 C13 1.3798(10) . ?
C13 C14 1.5170(8) . ?
C14 C16 1.5249(11) . ?
C15 C16 1.3982(9) . ?
C15 C20 1.4129(11) . ?
C16 C17 1.3809(11) . ?
C17 C18 1.3926(12) . ?
C18 C19 1.3991(10) . ?
C19 C20 1.3813(12) . ?
C20 C21 1.5190(10) . ?
C21 C23 1.5242(9) . ?
C22 C23 1.3965(11) . ?
C22 C27 1.4064(9) . ?
C23 C24 1.3874(12) . ?
C24 C25 1.3995(9) . ?
C25 C26 1.4005(11) . ?
C26 C27 1.3729(12) . ?
C27 C28 1.5298(11) . ?
O1B C1B 1.2163(9) . ?
C1B C2B 1.5056(10) . ?
C2B C3B 1.5398(12) . ?
C3B C4B 1.5267(11) . ?
C4B C5B 1.5140(14) . ?
C5B C6B 1.5061(15) . ?
O1M C1M 1.3776(13) . ?
O1M1 C1M1 1.3192 . ?
